data_4334062
loop_
_publ_author_name
'Bastien Boff'
'Christian Gaiddon'
'Michel Pfeffer'

_publ_section_title
;
 Cancer Cell Cytotoxicity of Cyclometalated Compounds Obtained with
 Osmium(II) Complexes
;
_journal_name_full 'Inorganic Chemistry'
_journal_page_first 2705
_journal_page_last 2715
_journal_paper_doi 10.1021/ic302779q
_journal_volume 52
_journal_year 2013
_chemical_formula_moiety '    C23 H28 N O Ru S, F6 P '
_chemical_formula_sum 'C23 H28 F6 N O P Ru S'
_chemical_formula_weight 612.56
_chemical_name_systematic
;
 ?
;
_space_group_IT_number 14
_symmetry_cell_setting monoclinic
_symmetry_space_group_name_Hall '-P 2ybc'
_symmetry_space_group_name_H-M 'P 1 21/c 1'
_atom_sites_solution_hydrogens geom
_atom_sites_solution_primary direct
_atom_sites_solution_secondary difmap
_audit_creation_method SHELXL-97
_cell_angle_alpha 90.00
_cell_angle_beta 90.1900(10)
_cell_angle_gamma 90.00
_cell_formula_units_Z 8
_cell_length_a 8.9594(6)
_cell_length_b 12.4581(9)
_cell_length_c 44.200(3)
_cell_measurement_reflns_used 9516
_cell_measurement_temperature 173(2)
_cell_measurement_theta_max 28.12
_cell_measurement_theta_min 2.80
_cell_volume 4933.4(6)
_computing_cell_refinement 'Bruker SAINT'
_computing_data_collection 'Bruker APEX2'
_computing_data_reduction 'Bruker SAINT'
_computing_molecular_graphics 'Bruker SHELXTL'
_computing_publication_material 'Bruker SHELXTL'
_computing_structure_refinement 'SHELXL-97 (Sheldrick, 2008)'
_computing_structure_solution 'SHELXS-97 (Sheldrick, 2008)'
_diffrn_ambient_temperature 173(2)
_diffrn_measured_fraction_theta_full 0.984
_diffrn_measured_fraction_theta_max 0.975
_diffrn_measurement_device_type 'Bruker APEX-II CCD'
_diffrn_measurement_method '\f and \w scans'
_diffrn_radiation_monochromator triumph
_diffrn_radiation_source ' sealed tube'
_diffrn_radiation_type MoK\a
_diffrn_radiation_wavelength 0.71073
_diffrn_reflns_av_R_equivalents 0.0218
_diffrn_reflns_av_sigmaI/netI 0.0251
_diffrn_reflns_limit_h_max 11
_diffrn_reflns_limit_h_min -11
_diffrn_reflns_limit_k_max 16
_diffrn_reflns_limit_k_min -15
_diffrn_reflns_limit_l_max 53
_diffrn_reflns_limit_l_min -58
_diffrn_reflns_number 32709
_diffrn_reflns_theta_full 27.00
_diffrn_reflns_theta_max 28.14
_diffrn_reflns_theta_min 1.88
_exptl_absorpt_coefficient_mu 0.847
_exptl_absorpt_correction_T_max 0.7857
_exptl_absorpt_correction_T_min 0.7025
_exptl_absorpt_correction_type multi-scan
_exptl_absorpt_process_details sadabs
_exptl_crystal_colour green
_exptl_crystal_density_diffrn 1.649
_exptl_crystal_description block
_exptl_crystal_F_000 2480
_exptl_crystal_size_max 0.45
_exptl_crystal_size_mid 0.38
_exptl_crystal_size_min 0.30
_refine_diff_density_max 0.917
_refine_diff_density_min -2.375
_refine_diff_density_rms 0.107
_refine_ls_extinction_method none
_refine_ls_goodness_of_fit_ref 1.383
_refine_ls_hydrogen_treatment constr
_refine_ls_matrix_type full
_refine_ls_number_parameters 623
_refine_ls_number_reflns 11770
_refine_ls_number_restraints 0
_refine_ls_restrained_S_all 1.383
_refine_ls_R_factor_all 0.0598
_refine_ls_R_factor_gt 0.0571
_refine_ls_shift/su_max 0.001
_refine_ls_shift/su_mean 0.000
_refine_ls_structure_factor_coef Fsqd
_refine_ls_weighting_details 'calc w=1/[\s^2^(Fo^2^)+(0.0000P)^2^+24.8692P] where P=(Fo^2^+2Fc^2^)/3'
_refine_ls_weighting_scheme calc
_refine_ls_wR_factor_gt 0.1292
_refine_ls_wR_factor_ref 0.1301
_reflns_number_gt 11087
_reflns_number_total 11770
_reflns_threshold_expression I>2sigma(I)
_cod_data_source_file ic302779q_si_004.cif
_cod_data_source_block mpbb110316
_cod_original_sg_symbol_Hall '-P 2ybc '
_cod_original_sg_symbol_H-M 'P 21/c '
_cod_database_code 4334062

loop_
_symmetry_equiv_pos_as_xyz
'x, y, z'
'-x, y+1/2, -z+1/2'
'-x, -y, -z'
'x, -y-1/2, z-1/2'

loop_
_atom_site_label
_atom_site_type_symbol
_atom_site_fract_x
_atom_site_fract_y
_atom_site_fract_z
_atom_site_U_iso_or_equiv
_atom_site_adp_type
_atom_site_occupancy
_atom_site_symmetry_multiplicity
_atom_site_calc_flag
_atom_site_refinement_flags
C1 C 0.4331(5) 0.7429(4) 0.20219(10) 0.0224(9) Uani 1 1 d .
C2 C 0.4365(6) 0.7280(4) 0.23340(11) 0.0274(10) Uani 1 1 d .
H2 H 0.3500 0.7022 0.2434 0.033 Uiso 1 1 calc R
C3 C 0.5634(6) 0.7501(5) 0.25012(12) 0.0353(12) Uani 1 1 d .
H3 H 0.5635 0.7384 0.2714 0.042 Uiso 1 1 calc R
C4 C 0.6906(6) 0.7890(5) 0.23617(14) 0.0440(14) Uani 1 1 d .
H4 H 0.7779 0.8032 0.2477 0.053 Uiso 1 1 calc R
C5 C 0.6899(6) 0.8072(5) 0.20533(14) 0.0382(13) Uani 1 1 d .
H5 H 0.7757 0.8361 0.1958 0.046 Uiso 1 1 calc R
C6 C 0.5624(5) 0.7829(4) 0.18816(11) 0.0278(10) Uani 1 1 d .
C7 C 0.5554(5) 0.7891(4) 0.15516(12) 0.0281(10) Uani 1 1 d .
C8 C 0.6709(6) 0.8192(5) 0.13601(14) 0.0388(13) Uani 1 1 d .
H8 H 0.7616 0.8458 0.1443 0.047 Uiso 1 1 calc R
C9 C 0.6543(7) 0.8106(5) 0.10512(15) 0.0470(16) Uani 1 1 d .
H9 H 0.7327 0.8318 0.0920 0.056 Uiso 1 1 calc R
C10 C 0.5228(7) 0.7709(5) 0.09348(13) 0.0437(14) Uani 1 1 d .
H10 H 0.5106 0.7622 0.0723 0.052 Uiso 1 1 calc R
C11 C 0.4090(6) 0.7439(4) 0.11300(11) 0.0328(11) Uani 1 1 d .
H11 H 0.3174 0.7182 0.1049 0.039 Uiso 1 1 calc R
C12 C 0.1248(5) 0.8449(4) 0.19704(10) 0.0211(9) Uani 1 1 d .
C13 C 0.1248(5) 0.8642(4) 0.16569(11) 0.0257(9) Uani 1 1 d .
H13 H 0.1604 0.9309 0.1582 0.031 Uiso 1 1 calc R
C14 C 0.0723(5) 0.7850(4) 0.14490(11) 0.0276(10) Uani 1 1 d .
H14 H 0.0741 0.8003 0.1239 0.033 Uiso 1 1 calc R
C15 C 0.0186(5) 0.6858(4) 0.15456(11) 0.0251(9) Uani 1 1 d .
C16 C 0.0264(5) 0.6643(4) 0.18647(11) 0.0248(9) Uani 1 1 d .
H16 H -0.0035 0.5960 0.1938 0.030 Uiso 1 1 calc R
C17 C 0.0772(5) 0.7418(4) 0.20710(10) 0.0221(9) Uani 1 1 d .
H17 H 0.0799 0.7253 0.2281 0.027 Uiso 1 1 calc R
C18 C 0.1729(6) 0.9278(4) 0.22007(11) 0.0276(10) Uani 1 1 d .
H18 H 0.2201 0.8889 0.2374 0.033 Uiso 1 1 calc R
C19 C 0.2863(8) 1.0081(5) 0.20809(16) 0.0530(18) Uani 1 1 d .
H19A H 0.3689 0.9694 0.1985 0.079 Uiso 1 1 calc R
H19B H 0.3247 1.0516 0.2249 0.079 Uiso 1 1 calc R
H19C H 0.2382 1.0549 0.1931 0.079 Uiso 1 1 calc R
C20 C 0.0342(7) 0.9856(5) 0.23207(14) 0.0416(13) Uani 1 1 d .
H20A H -0.0170 1.0219 0.2153 0.062 Uiso 1 1 calc R
H20B H 0.0643 1.0387 0.2473 0.062 Uiso 1 1 calc R
H20C H -0.0334 0.9332 0.2413 0.062 Uiso 1 1 calc R
C21 C -0.0408(6) 0.6025(5) 0.13322(13) 0.0395(13) Uani 1 1 d .
H21A H -0.0221 0.6250 0.1123 0.059 Uiso 1 1 calc R
H21B H -0.1484 0.5941 0.1363 0.059 Uiso 1 1 calc R
H21C H 0.0094 0.5339 0.1371 0.059 Uiso 1 1 calc R
C22 C 0.2940(8) 0.4665(5) 0.20300(13) 0.0457(15) Uani 1 1 d .
H22A H 0.1854 0.4576 0.2042 0.069 Uiso 1 1 calc R
H22B H 0.3297 0.5042 0.2211 0.069 Uiso 1 1 calc R
H22C H 0.3416 0.3958 0.2018 0.069 Uiso 1 1 calc R
C23 C 0.5372(6) 0.5281(5) 0.17109(16) 0.0424(14) Uani 1 1 d .
H23A H 0.5633 0.4520 0.1692 0.064 Uiso 1 1 calc R
H23B H 0.5759 0.5558 0.1903 0.064 Uiso 1 1 calc R
H23C H 0.5811 0.5684 0.1543 0.064 Uiso 1 1 calc R
C24 C 0.5339(5) 0.3077(3) 0.07861(9) 0.0175(8) Uani 1 1 d .
C25 C 0.5483(5) 0.4091(4) 0.09115(10) 0.0250(9) Uani 1 1 d .
H25 H 0.4702 0.4369 0.1033 0.030 Uiso 1 1 calc R
C26 C 0.6749(6) 0.4707(4) 0.08619(12) 0.0300(10) Uani 1 1 d .
H26 H 0.6817 0.5404 0.0948 0.036 Uiso 1 1 calc R
C27 C 0.7920(6) 0.4320(4) 0.06878(12) 0.0329(11) Uani 1 1 d .
H27 H 0.8782 0.4747 0.0654 0.040 Uiso 1 1 calc R
C28 C 0.7810(5) 0.3303(4) 0.05644(11) 0.0281(10) Uani 1 1 d .
H28 H 0.8604 0.3027 0.0446 0.034 Uiso 1 1 calc R
C29 C 0.6533(5) 0.2678(4) 0.06137(10) 0.0214(9) Uani 1 1 d .
C30 C 0.6337(5) 0.1596(4) 0.04978(9) 0.0201(8) Uani 1 1 d .
C31 C 0.7404(5) 0.1005(4) 0.03407(10) 0.0272(10) Uani 1 1 d .
H31 H 0.8338 0.1321 0.0292 0.033 Uiso 1 1 calc R
C32 C 0.7105(6) -0.0036(4) 0.02553(11) 0.0326(11) Uani 1 1 d .
H32 H 0.7831 -0.0443 0.0149 0.039 Uiso 1 1 calc R
C33 C 0.5741(6) -0.0483(4) 0.03256(11) 0.0287(10) Uani 1 1 d .
H33 H 0.5519 -0.1200 0.0268 0.034 Uiso 1 1 calc R
C34 C 0.4694(5) 0.0122(4) 0.04817(10) 0.0240(9) Uani 1 1 d .
H34 H 0.3760 -0.0190 0.0532 0.029 Uiso 1 1 calc R
C35 C 0.2364(5) 0.3276(4) 0.04550(10) 0.0224(9) Uani 1 1 d .
C36 C 0.2030(5) 0.2217(4) 0.03650(11) 0.0245(9) Uani 1 1 d .
H36 H 0.2283 0.1990 0.0167 0.029 Uiso 1 1 calc R
C37 C 0.1316(5) 0.1476(4) 0.05662(12) 0.0269(10) Uani 1 1 d .
H37 H 0.1096 0.0770 0.0498 0.032 Uiso 1 1 calc R
C38 C 0.0940(5) 0.1778(4) 0.08616(12) 0.0281(10) Uani 1 1 d .
C39 C 0.1322(5) 0.2837(4) 0.09551(12) 0.0298(10) Uani 1 1 d .
H39 H 0.1112 0.3053 0.1157 0.036 Uiso 1 1 calc R
C40 C 0.1996(5) 0.3566(4) 0.07593(11) 0.0258(9) Uani 1 1 d .
H40 H 0.2216 0.4270 0.0829 0.031 Uiso 1 1 calc R
C41 C 0.3095(6) 0.4079(4) 0.02482(11) 0.0289(10) Uani 1 1 d .
H41 H 0.3830 0.4503 0.0370 0.035 Uiso 1 1 calc R
C42 C 0.3925(7) 0.3573(5) -0.00171(13) 0.0391(13) Uani 1 1 d .
H42A H 0.4654 0.3052 0.0060 0.059 Uiso 1 1 calc R
H42B H 0.4444 0.4134 -0.0131 0.059 Uiso 1 1 calc R
H42C H 0.3210 0.3207 -0.0150 0.059 Uiso 1 1 calc R
C43 C 0.1892(7) 0.4853(5) 0.01318(15) 0.0446(14) Uani 1 1 d .
H43A H 0.1167 0.4456 0.0009 0.067 Uiso 1 1 calc R
H43B H 0.2359 0.5413 0.0008 0.067 Uiso 1 1 calc R
H43C H 0.1382 0.5184 0.0304 0.067 Uiso 1 1 calc R
C44 C 0.0179(6) 0.1013(5) 0.10726(15) 0.0420(14) Uani 1 1 d .
H44A H -0.0902 0.1042 0.1039 0.063 Uiso 1 1 calc R
H44B H 0.0403 0.1215 0.1282 0.063 Uiso 1 1 calc R
H44C H 0.0539 0.0283 0.1035 0.063 Uiso 1 1 calc R
C45 C 0.4029(7) 0.2254(5) 0.15284(11) 0.0385(13) Uani 1 1 d .
H45A H 0.2973 0.2420 0.1561 0.058 Uiso 1 1 calc R
H45B H 0.4573 0.2917 0.1483 0.058 Uiso 1 1 calc R
H45C H 0.4447 0.1924 0.1711 0.058 Uiso 1 1 calc R
C46 C 0.6146(6) 0.1095(5) 0.12428(12) 0.0341(11) Uani 1 1 d .
H46A H 0.6389 0.0797 0.1442 0.051 Uiso 1 1 calc R
H46B H 0.6696 0.1767 0.1213 0.051 Uiso 1 1 calc R
H46C H 0.6428 0.0580 0.1086 0.051 Uiso 1 1 calc R
F1 F 0.8576(6) 0.1668(3) 0.17821(11) 0.0792(15) Uani 1 1 d .
F2 F 0.8085(6) 0.3202(4) 0.15379(9) 0.0764(14) Uani 1 1 d .
F3 F 0.8879(6) 0.4138(3) 0.19399(11) 0.0762(14) Uani 1 1 d .
F4 F 0.9313(6) 0.2611(4) 0.21890(8) 0.0721(14) Uani 1 1 d .
F5 F 1.0348(5) 0.2887(6) 0.17359(13) 0.107(2) Uani 1 1 d .
F6 F 0.7078(5) 0.2936(5) 0.19829(14) 0.0941(18) Uani 1 1 d .
F7 F 0.0475(6) 0.7275(3) 0.01547(9) 0.0678(12) Uani 1 1 d .
F8 F 0.0596(4) 0.9034(3) 0.02556(8) 0.0452(8) Uani 1 1 d .
F9 F -0.0893(7) 0.7987(6) 0.05238(19) 0.146(4) Uani 1 1 d .
F10 F 0.0997(6) 0.6889(3) 0.06434(9) 0.0720(14) Uani 1 1 d .
F11 F 0.1206(12) 0.8644(4) 0.07315(10) 0.150(4) Uani 1 1 d .
F12 F 0.2504(5) 0.7924(5) 0.03596(15) 0.0959(19) Uani 1 1 d .
O1 O 0.2867(4) 0.4817(3) 0.14364(8) 0.0319(8) Uani 1 1 d .
O2 O 0.3454(4) 0.0340(3) 0.13032(8) 0.0344(8) Uani 1 1 d .
P1 P 0.87225(16) 0.29039(12) 0.18625(3) 0.0334(3) Uani 1 1 d .
P2 P 0.07932(18) 0.79547(12) 0.04461(3) 0.0361(3) Uani 1 1 d .
Ru1 Ru 0.25656(4) 0.71444(3) 0.173690(7) 0.01797(9) Uani 1 1 d .
Ru2 Ru 0.34471(4) 0.21318(3) 0.077984(7) 0.01778(8) Uani 1 1 d .
S1 S 0.33964(13) 0.54240(9) 0.17019(3) 0.0233(2) Uani 1 1 d .
S2 S 0.41984(12) 0.13507(9) 0.12204(2) 0.0208(2) Uani 1 1 d .
N1 N 0.4239(4) 0.7530(3) 0.14325(9) 0.0246(8) Uani 1 1 d .
N2 N 0.4980(4) 0.1146(3) 0.05634(8) 0.0220(8) Uani 1 1 d .

loop_
_atom_site_aniso_label
_atom_site_aniso_U_11
_atom_site_aniso_U_22
_atom_site_aniso_U_33
_atom_site_aniso_U_23
_atom_site_aniso_U_13
_atom_site_aniso_U_12
C1 0.020(2) 0.021(2) 0.026(2) -0.0040(17) -0.0024(17) 0.0030(16)
C2 0.032(2) 0.025(2) 0.025(2) -0.0039(18) -0.0017(18) 0.003(2)
C3 0.041(3) 0.037(3) 0.028(2) -0.008(2) -0.011(2) 0.005(2)
C4 0.035(3) 0.048(3) 0.049(3) -0.018(3) -0.015(2) 0.004(3)
C5 0.021(2) 0.038(3) 0.056(3) -0.007(3) -0.003(2) 0.000(2)
C6 0.022(2) 0.026(2) 0.036(2) -0.003(2) -0.0017(18) 0.0042(19)
C7 0.021(2) 0.025(2) 0.038(3) 0.003(2) 0.0056(18) 0.0051(19)
C8 0.025(2) 0.036(3) 0.056(4) 0.011(3) 0.013(2) 0.004(2)
C9 0.038(3) 0.050(4) 0.053(4) 0.021(3) 0.028(3) 0.011(3)
C10 0.051(3) 0.049(4) 0.031(3) 0.009(3) 0.019(2) 0.012(3)
C11 0.037(3) 0.038(3) 0.023(2) 0.005(2) 0.003(2) 0.007(2)
C12 0.018(2) 0.021(2) 0.024(2) -0.0012(17) 0.0069(16) 0.0012(16)
C13 0.027(2) 0.020(2) 0.031(2) 0.0056(18) 0.0051(18) 0.0060(18)
C14 0.022(2) 0.032(2) 0.029(2) 0.004(2) -0.0005(17) 0.004(2)
C15 0.017(2) 0.028(2) 0.030(2) 0.0000(19) -0.0040(17) -0.0003(17)
C16 0.019(2) 0.022(2) 0.033(2) 0.0011(18) 0.0021(18) -0.0041(17)
C17 0.020(2) 0.024(2) 0.022(2) 0.0020(17) 0.0062(16) -0.0003(17)
C18 0.034(3) 0.022(2) 0.027(2) -0.0033(18) 0.0059(19) 0.0006(19)
C19 0.066(4) 0.038(3) 0.056(4) -0.019(3) 0.022(3) -0.027(3)
C20 0.051(3) 0.033(3) 0.042(3) -0.008(2) 0.009(3) 0.013(3)
C21 0.035(3) 0.043(3) 0.041(3) -0.005(3) -0.010(2) -0.011(2)
C22 0.076(5) 0.026(3) 0.036(3) 0.011(2) 0.001(3) 0.007(3)
C23 0.026(3) 0.033(3) 0.068(4) -0.011(3) -0.009(3) 0.011(2)
C24 0.0161(18) 0.019(2) 0.0175(18) -0.0013(15) -0.0018(14) -0.0023(15)
C25 0.026(2) 0.026(2) 0.024(2) -0.0034(18) 0.0003(17) -0.0030(18)
C26 0.031(3) 0.025(2) 0.034(3) -0.002(2) -0.006(2) -0.007(2)
C27 0.025(2) 0.036(3) 0.037(3) 0.002(2) -0.003(2) -0.011(2)
C28 0.019(2) 0.037(3) 0.028(2) 0.003(2) 0.0033(18) -0.0017(19)
C29 0.020(2) 0.025(2) 0.0192(19) 0.0017(17) -0.0025(16) 0.0013(17)
C30 0.0181(19) 0.027(2) 0.0146(18) 0.0007(16) -0.0018(15) 0.0041(17)
C31 0.022(2) 0.036(3) 0.024(2) -0.0031(19) 0.0026(17) 0.006(2)
C32 0.030(3) 0.039(3) 0.029(2) -0.006(2) 0.001(2) 0.017(2)
C33 0.035(3) 0.024(2) 0.027(2) -0.0043(19) -0.0005(19) 0.010(2)
C34 0.026(2) 0.021(2) 0.024(2) -0.0023(17) 0.0011(17) 0.0019(18)
C35 0.017(2) 0.023(2) 0.027(2) 0.0009(17) -0.0057(17) 0.0036(17)
C36 0.021(2) 0.025(2) 0.027(2) -0.0041(18) -0.0076(17) 0.0041(18)
C37 0.018(2) 0.023(2) 0.040(3) -0.003(2) -0.0065(18) -0.0020(17)
C38 0.016(2) 0.031(2) 0.038(3) 0.000(2) 0.0014(18) 0.0048(18)
C39 0.018(2) 0.037(3) 0.034(2) -0.005(2) 0.0025(18) 0.003(2)
C40 0.023(2) 0.021(2) 0.033(2) -0.0068(19) 0.0007(18) 0.0072(18)
C41 0.031(2) 0.023(2) 0.032(2) 0.0050(19) -0.008(2) -0.0015(19)
C42 0.043(3) 0.037(3) 0.037(3) 0.010(2) 0.008(2) 0.000(2)
C43 0.053(4) 0.032(3) 0.049(3) 0.011(3) -0.008(3) 0.011(3)
C44 0.025(3) 0.047(3) 0.054(4) 0.008(3) 0.014(2) -0.003(2)
C45 0.056(3) 0.036(3) 0.023(2) -0.010(2) -0.001(2) 0.008(3)
C46 0.030(3) 0.041(3) 0.031(3) 0.007(2) -0.008(2) 0.007(2)
F1 0.129(4) 0.037(2) 0.071(3) -0.009(2) -0.038(3) 0.004(2)
F2 0.121(4) 0.062(3) 0.046(2) 0.011(2) -0.034(2) -0.008(3)
F3 0.119(4) 0.038(2) 0.072(3) -0.007(2) -0.020(3) -0.017(2)
F4 0.116(4) 0.065(3) 0.036(2) -0.0050(19) -0.024(2) 0.023(3)
F5 0.053(3) 0.172(6) 0.097(4) -0.030(4) 0.031(3) -0.007(4)
F6 0.051(3) 0.113(4) 0.119(4) 0.018(4) 0.027(3) 0.001(3)
F7 0.113(4) 0.038(2) 0.053(2) -0.0050(18) -0.026(2) 0.001(2)
F8 0.064(2) 0.0317(17) 0.0398(18) 0.0055(14) 0.0083(16) 0.0073(16)
F9 0.099(4) 0.117(5) 0.223(8) 0.093(5) 0.115(5) 0.044(4)
F10 0.133(4) 0.038(2) 0.044(2) 0.0156(17) -0.005(2) 0.005(2)
F11 0.364(12) 0.051(3) 0.036(2) -0.010(2) -0.043(4) 0.003(5)
F12 0.044(2) 0.099(4) 0.145(5) 0.042(4) -0.021(3) 0.001(3)
O1 0.038(2) 0.0266(18) 0.0313(18) -0.0095(14) -0.0031(15) 0.0019(15)
O2 0.039(2) 0.0280(18) 0.036(2) 0.0101(15) -0.0034(16) -0.0106(16)
P1 0.0366(7) 0.0349(7) 0.0287(6) -0.0016(6) 0.0001(5) -0.0045(6)
P2 0.0535(9) 0.0285(7) 0.0264(6) 0.0002(5) 0.0024(6) 0.0009(6)
Ru1 0.01811(16) 0.01790(16) 0.01790(16) 0.00041(13) 0.00106(12) -0.00028(13)
Ru2 0.01549(15) 0.01795(16) 0.01990(16) -0.00222(13) 0.00141(11) 0.00077(13)
S1 0.0280(6) 0.0184(5) 0.0235(5) -0.0009(4) -0.0008(4) 0.0029(4)
S2 0.0220(5) 0.0204(5) 0.0199(5) -0.0002(4) 0.0009(4) -0.0014(4)
N1 0.0231(19) 0.0250(19) 0.0258(19) 0.0037(15) 0.0038(15) 0.0053(15)
N2 0.0201(18) 0.0233(19) 0.0226(18) -0.0001(15) 0.0001(14) 0.0035(15)

loop_
_atom_type_symbol
_atom_type_description
_atom_type_scat_dispersion_real
_atom_type_scat_dispersion_imag
_atom_type_scat_source
C C 0.0033 0.0016 'International Tables Vol C Tables 4.2.6.8 and 6.1.1.4'
F F 0.0171 0.0103 'International Tables Vol C Tables 4.2.6.8 and 6.1.1.4'
O O 0.0106 0.0060 'International Tables Vol C Tables 4.2.6.8 and 6.1.1.4'
P P 0.1023 0.0942 'International Tables Vol C Tables 4.2.6.8 and 6.1.1.4'
Ru Ru -1.2594 0.8363 'International Tables Vol C Tables 4.2.6.8 and 6.1.1.4'
S S 0.1246 0.1234 'International Tables Vol C Tables 4.2.6.8 and 6.1.1.4'
H H 0.0000 0.0000 'International Tables Vol C Tables 4.2.6.8 and 6.1.1.4'
N N 0.0061 0.0033 'International Tables Vol C Tables 4.2.6.8 and 6.1.1.4'

loop_
_geom_angle_atom_site_label_1
_geom_angle_atom_site_label_2
_geom_angle_atom_site_label_3
_geom_angle
C2 C1 C6 117.9(4)
C2 C1 Ru1 126.9(4)
C6 C1 Ru1 115.2(3)
C3 C2 C1 121.3(5)
C3 C2 H2 119.4
C1 C2 H2 119.4
C2 C3 C4 120.5(5)
C2 C3 H3 119.7
C4 C3 H3 119.7
C5 C4 C3 119.7(5)
C5 C4 H4 120.2
C3 C4 H4 120.2
C4 C5 C6 120.0(5)
C4 C5 H5 120.0
C6 C5 H5 120.0
C5 C6 C1 120.5(5)
C5 C6 C7 124.1(5)
C1 C6 C7 115.2(4)
N1 C7 C8 119.8(5)
N1 C7 C6 113.7(4)
C8 C7 C6 126.3(5)
C9 C8 C7 120.3(6)
C9 C8 H8 119.9
C7 C8 H8 119.9
C10 C9 C8 119.2(5)
C10 C9 H9 120.4
C8 C9 H9 120.4
C9 C10 C11 119.2(5)
C9 C10 H10 120.4
C11 C10 H10 120.4
N1 C11 C10 121.9(5)
N1 C11 H11 119.1
C10 C11 H11 119.1
C13 C12 C17 117.5(4)
C13 C12 C18 123.1(4)
C17 C12 C18 119.4(4)
C13 C12 Ru1 70.8(2)
C17 C12 Ru1 69.6(2)
C18 C12 Ru1 130.6(3)
C12 C13 C14 121.0(4)
C12 C13 Ru1 72.7(3)
C14 C13 Ru1 72.4(3)
C12 C13 H13 119.5
C14 C13 H13 119.5
Ru1 C13 H13 127.5
C15 C14 C13 122.0(4)
C15 C14 Ru1 74.6(3)
C13 C14 Ru1 70.6(3)
C15 C14 H14 119.0
C13 C14 H14 119.0
Ru1 C14 H14 128.0
C14 C15 C16 116.8(4)
C14 C15 C21 122.9(5)
C16 C15 C21 120.3(4)
C14 C15 Ru1 70.0(3)
C16 C15 Ru1 68.2(2)
C21 C15 Ru1 131.3(4)
C17 C16 C15 121.6(4)
C17 C16 Ru1 71.0(2)
C15 C16 Ru1 75.0(3)
C17 C16 H16 119.2
C15 C16 H16 119.2
Ru1 C16 H16 126.9
C16 C17 C12 120.9(4)
C16 C17 Ru1 72.2(3)
C12 C17 Ru1 73.2(2)
C16 C17 H17 119.5
C12 C17 H17 119.5
Ru1 C17 H17 127.0
C12 C18 C19 113.8(4)
C12 C18 C20 109.0(4)
C19 C18 C20 110.8(5)
C12 C18 H18 107.7
C19 C18 H18 107.7
C20 C18 H18 107.7
C18 C19 H19A 109.5
C18 C19 H19B 109.5
H19A C19 H19B 109.5
C18 C19 H19C 109.5
H19A C19 H19C 109.5
H19B C19 H19C 109.5
C18 C20 H20A 109.5
C18 C20 H20B 109.5
H20A C20 H20B 109.5
C18 C20 H20C 109.5
H20A C20 H20C 109.5
H20B C20 H20C 109.5
C15 C21 H21A 109.5
C15 C21 H21B 109.5
H21A C21 H21B 109.5
C15 C21 H21C 109.5
H21A C21 H21C 109.5
H21B C21 H21C 109.5
S1 C22 H22A 109.5
S1 C22 H22B 109.5
H22A C22 H22B 109.5
S1 C22 H22C 109.5
H22A C22 H22C 109.5
H22B C22 H22C 109.5
S1 C23 H23A 109.5
S1 C23 H23B 109.5
H23A C23 H23B 109.5
S1 C23 H23C 109.5
H23A C23 H23C 109.5
H23B C23 H23C 109.5
C25 C24 C29 118.0(4)
C25 C24 Ru2 126.9(3)
C29 C24 Ru2 114.7(3)
C24 C25 C26 121.1(4)
C24 C25 H25 119.5
C26 C25 H25 119.5
C25 C26 C27 121.0(5)
C25 C26 H26 119.5
C27 C26 H26 119.5
C28 C27 C26 118.9(5)
C28 C27 H27 120.5
C26 C27 H27 120.5
C27 C28 C29 120.3(5)
C27 C28 H28 119.8
C29 C28 H28 119.8
C28 C29 C24 120.7(4)
C28 C29 C30 124.0(4)
C24 C29 C30 115.3(4)
N2 C30 C31 120.0(4)
N2 C30 C29 114.2(4)
C31 C30 C29 125.7(4)
C32 C31 C30 120.1(5)
C32 C31 H31 120.0
C30 C31 H31 120.0
C31 C32 C33 119.3(4)
C31 C32 H32 120.3
C33 C32 H32 120.3
C32 C33 C34 119.5(5)
C32 C33 H33 120.2
C34 C33 H33 120.2
N2 C34 C33 121.2(4)
N2 C34 H34 119.4
C33 C34 H34 119.4
C36 C35 C40 116.9(4)
C36 C35 C41 122.9(4)
C40 C35 C41 120.2(4)
C36 C35 Ru2 71.2(3)
C40 C35 Ru2 70.1(3)
C41 C35 Ru2 128.5(3)
C35 C36 C37 121.5(4)
C35 C36 Ru2 72.1(2)
C37 C36 Ru2 73.3(3)
C35 C36 H36 119.3
C37 C36 H36 119.3
Ru2 C36 H36 127.5
C38 C37 C36 120.9(4)
C38 C37 Ru2 73.8(3)
C36 C37 Ru2 69.6(2)
C38 C37 H37 119.5
C36 C37 H37 119.5
Ru2 C37 H37 129.5
C37 C38 C39 117.4(5)
C37 C38 C44 121.4(5)
C39 C38 C44 121.2(5)
C37 C38 Ru2 70.7(3)
C39 C38 Ru2 68.7(3)
C44 C38 Ru2 131.3(4)
C40 C39 C38 121.8(5)
C40 C39 Ru2 70.7(3)
C38 C39 Ru2 74.9(3)
C40 C39 H39 119.1
C38 C39 H39 119.1
Ru2 C39 H39 127.4
C39 C40 C35 121.3(4)
C39 C40 Ru2 72.8(3)
C35 C40 Ru2 72.4(2)
C39 C40 H40 119.3
C35 C40 H40 119.3
Ru2 C40 H40 127.7
C35 C41 C42 113.9(4)
C35 C41 C43 108.3(4)
C42 C41 C43 110.2(5)
C35 C41 H41 108.1
C42 C41 H41 108.1
C43 C41 H41 108.1
C41 C42 H42A 109.5
C41 C42 H42B 109.5
H42A C42 H42B 109.5
C41 C42 H42C 109.5
H42A C42 H42C 109.5
H42B C42 H42C 109.5
C41 C43 H43A 109.5
C41 C43 H43B 109.5
H43A C43 H43B 109.5
C41 C43 H43C 109.5
H43A C43 H43C 109.5
H43B C43 H43C 109.5
C38 C44 H44A 109.5
C38 C44 H44B 109.5
H44A C44 H44B 109.5
C38 C44 H44C 109.5
H44A C44 H44C 109.5
H44B C44 H44C 109.5
S2 C45 H45A 109.5
S2 C45 H45B 109.5
H45A C45 H45B 109.5
S2 C45 H45C 109.5
H45A C45 H45C 109.5
H45B C45 H45C 109.5
S2 C46 H46A 109.5
S2 C46 H46B 109.5
H46A C46 H46B 109.5
S2 C46 H46C 109.5
H46A C46 H46C 109.5
H46B C46 H46C 109.5
F5 P1 F6 178.6(4)
F5 P1 F4 90.8(3)
F6 P1 F4 90.5(3)
F5 P1 F3 90.5(3)
F6 P1 F3 89.1(3)
F4 P1 F3 89.9(2)
F5 P1 F1 89.1(4)
F6 P1 F1 91.3(3)
F4 P1 F1 90.5(2)
F3 P1 F1 179.4(3)
F5 P1 F2 90.7(3)
F6 P1 F2 88.0(3)
F4 P1 F2 178.5(3)
F3 P1 F2 90.0(3)
F1 P1 F2 89.7(2)
F9 P2 F7 91.2(4)
F9 P2 F11 92.0(5)
F7 P2 F11 176.7(4)
F9 P2 F12 178.8(4)
F7 P2 F12 87.8(3)
F11 P2 F12 89.0(5)
F9 P2 F8 89.3(3)
F7 P2 F8 90.1(2)
F11 P2 F8 89.3(2)
F12 P2 F8 89.9(2)
F9 P2 F10 90.6(3)
F7 P2 F10 91.1(2)
F11 P2 F10 89.4(3)
F12 P2 F10 90.2(3)
F8 P2 F10 178.7(2)
C1 Ru1 N1 78.49(17)
C1 Ru1 C17 97.12(18)
N1 Ru1 C17 157.74(16)
C1 Ru1 C16 127.25(18)
N1 Ru1 C16 154.24(17)
C17 Ru1 C16 36.80(17)
C1 Ru1 C13 111.03(18)
N1 Ru1 C13 94.95(16)
C17 Ru1 C13 65.98(17)
C16 Ru1 C13 77.61(17)
C1 Ru1 C14 147.12(18)
N1 Ru1 C14 94.18(16)
C17 Ru1 C14 77.59(17)
C16 Ru1 C14 64.97(18)
C13 Ru1 C14 37.02(18)
C1 Ru1 C12 89.88(17)
N1 Ru1 C12 120.62(16)
C17 Ru1 C12 37.15(16)
C16 Ru1 C12 66.46(17)
C13 Ru1 C12 36.47(16)
C14 Ru1 C12 66.16(17)
C1 Ru1 S1 87.30(13)
N1 Ru1 S1 86.38(11)
C17 Ru1 S1 115.40(12)
C16 Ru1 S1 93.24(13)
C13 Ru1 S1 161.55(14)
C14 Ru1 S1 124.55(14)
C12 Ru1 S1 151.67(12)
C1 Ru1 C15 163.25(17)
N1 Ru1 C15 117.70(16)
C17 Ru1 C15 66.30(17)
C16 Ru1 C15 36.79(17)
C13 Ru1 C15 65.55(18)
C14 Ru1 C15 35.41(17)
C12 Ru1 C15 78.24(17)
S1 Ru1 C15 97.53(12)
C24 Ru2 N2 78.42(16)
C24 Ru2 C40 91.27(17)
N2 Ru2 C40 147.99(16)
C24 Ru2 C36 116.69(17)
N2 Ru2 C36 91.44(16)
C40 Ru2 C36 66.08(17)
C24 Ru2 C39 118.09(18)
N2 Ru2 C39 162.92(17)
C40 Ru2 C39 36.50(18)
C36 Ru2 C39 77.47(18)
C24 Ru2 C35 89.98(16)
N2 Ru2 C35 111.48(16)
C40 Ru2 C35 37.52(17)
C36 Ru2 C35 36.74(16)
C39 Ru2 C35 66.74(18)
C24 Ru2 S2 89.54(12)
N2 Ru2 S2 86.97(11)
C40 Ru2 S2 123.54(13)
C36 Ru2 S2 152.85(13)
C39 Ru2 S2 96.96(14)
C35 Ru2 S2 161.04(12)
C24 Ru2 C37 153.76(17)
N2 Ru2 C37 98.70(16)
C40 Ru2 C37 77.35(18)
C36 Ru2 C37 37.06(18)
C39 Ru2 C37 64.64(18)
C35 Ru2 C37 66.55(17)
S2 Ru2 C37 116.50(13)
C24 Ru2 C38 154.47(17)
N2 Ru2 C38 126.98(17)
C40 Ru2 C38 65.81(18)
C36 Ru2 C38 65.65(18)
C39 Ru2 C38 36.38(18)
C35 Ru2 C38 78.64(17)
S2 Ru2 C38 93.98(13)
C37 Ru2 C38 35.48(18)
O1 S1 C23 106.5(3)
O1 S1 C22 107.6(3)
C23 S1 C22 99.2(3)
O1 S1 Ru1 115.67(15)
C23 S1 Ru1 114.8(2)
C22 S1 Ru1 111.7(2)
O2 S2 C45 108.2(3)
O2 S2 C46 106.2(2)
C45 S2 C46 99.1(3)
O2 S2 Ru2 116.46(16)
C45 S2 Ru2 111.1(2)
C46 S2 Ru2 114.33(18)
C11 N1 C7 119.5(4)
C11 N1 Ru1 123.7(4)
C7 N1 Ru1 116.8(3)
C34 N2 C30 119.8(4)
C34 N2 Ru2 123.8(3)
C30 N2 Ru2 116.4(3)

loop_
_geom_bond_atom_site_label_1
_geom_bond_atom_site_label_2
_geom_bond_distance
C1 C2 1.392(6)
C1 C6 1.407(7)
C1 Ru1 2.050(4)
C2 C3 1.381(7)
C2 H2 0.9500
C3 C4 1.385(9)
C3 H3 0.9500
C4 C5 1.382(9)
C4 H4 0.9500
C5 C6 1.402(7)
C5 H5 0.9500
C6 C7 1.462(7)
C7 N1 1.365(6)
C7 C8 1.390(7)
C8 C9 1.377(9)
C8 H8 0.9500
C9 C10 1.376(10)
C9 H9 0.9500
C10 C11 1.380(7)
C10 H10 0.9500
C11 N1 1.348(6)
C11 H11 0.9500
C12 C13 1.407(6)
C12 C17 1.425(6)
C12 C18 1.512(6)
C12 Ru1 2.260(4)
C13 C14 1.427(7)
C13 Ru1 2.235(4)
C13 H13 0.9500
C14 C15 1.393(7)
C14 Ru1 2.259(5)
C14 H14 0.9500
C15 C16 1.437(7)
C15 C21 1.499(7)
C15 Ru1 2.318(4)
C16 C17 1.402(7)
C16 Ru1 2.229(4)
C16 H16 0.9500
C17 Ru1 2.212(4)
C17 H17 0.9500
C18 C19 1.522(7)
C18 C20 1.532(7)
C18 H18 1.0000
C19 H19A 0.9800
C19 H19B 0.9800
C19 H19C 0.9800
C20 H20A 0.9800
C20 H20B 0.9800
C20 H20C 0.9800
C21 H21A 0.9800
C21 H21B 0.9800
C21 H21C 0.9800
C22 S1 1.780(6)
C22 H22A 0.9800
C22 H22B 0.9800
C22 H22C 0.9800
C23 S1 1.779(5)
C23 H23A 0.9800
C23 H23B 0.9800
C23 H23C 0.9800
C24 C25 1.385(6)
C24 C29 1.406(6)
C24 Ru2 2.064(4)
C25 C26 1.388(7)
C25 H25 0.9500
C26 C27 1.389(7)
C26 H26 0.9500
C27 C28 1.382(7)
C27 H27 0.9500
C28 C29 1.402(6)
C28 H28 0.9500
C29 C30 1.453(6)
C30 N2 1.371(6)
C30 C31 1.393(6)
C31 C32 1.377(7)
C31 H31 0.9500
C32 C33 1.379(8)
C32 H32 0.9500
C33 C34 1.389(6)
C33 H33 0.9500
C34 N2 1.350(6)
C34 H34 0.9500
C35 C36 1.409(6)
C35 C40 1.432(6)
C35 C41 1.507(7)
C35 Ru2 2.241(4)
C36 C37 1.433(7)
C36 Ru2 2.229(4)
C36 H36 0.9500
C37 C38 1.401(7)
C37 Ru2 2.278(4)
C37 H37 0.9500
C38 C39 1.424(7)
C38 C44 1.499(7)
C38 Ru2 2.319(5)
C39 C40 1.393(7)
C39 Ru2 2.237(5)
C39 H39 0.9500
C40 Ru2 2.212(4)
C40 H40 0.9500
C41 C42 1.527(7)
C41 C43 1.533(7)
C41 H41 1.0000
C42 H42A 0.9800
C42 H42B 0.9800
C42 H42C 0.9800
C43 H43A 0.9800
C43 H43B 0.9800
C43 H43C 0.9800
C44 H44A 0.9800
C44 H44B 0.9800
C44 H44C 0.9800
C45 S2 1.773(5)
C45 H45A 0.9800
C45 H45B 0.9800
C45 H45C 0.9800
C46 S2 1.776(5)
C46 H46A 0.9800
C46 H46B 0.9800
C46 H46C 0.9800
F1 P1 1.585(4)
F2 P1 1.587(4)
F3 P1 1.581(4)
F4 P1 1.578(4)
F5 P1 1.562(5)
F6 P1 1.568(5)
F7 P2 1.567(4)
F8 P2 1.596(4)
F9 P2 1.551(5)
F10 P2 1.598(4)
F11 P2 1.569(5)
F12 P2 1.582(5)
O1 S1 1.473(4)
O2 S2 1.472(4)
Ru1 N1 2.074(4)
Ru1 S1 2.2743(12)
Ru2 N2 2.078(4)
Ru2 S2 2.2767(11)

loop_
_geom_torsion_atom_site_label_1
_geom_torsion_atom_site_label_2
_geom_torsion_atom_site_label_3
_geom_torsion_atom_site_label_4
_geom_torsion
C6 C1 C2 C3 -1.0(7)
Ru1 C1 C2 C3 179.8(4)
C1 C2 C3 C4 0.8(8)
C2 C3 C4 C5 0.8(9)
C3 C4 C5 C6 -2.0(9)
C4 C5 C6 C1 1.8(8)
C4 C5 C6 C7 -173.7(5)
C2 C1 C6 C5 -0.2(7)
Ru1 C1 C6 C5 179.0(4)
C2 C1 C6 C7 175.6(4)
Ru1 C1 C6 C7 -5.2(5)
C5 C6 C7 N1 174.7(5)
C1 C6 C7 N1 -0.9(6)
C5 C6 C7 C8 0.0(8)
C1 C6 C7 C8 -175.7(5)
N1 C7 C8 C9 -1.4(8)
C6 C7 C8 C9 173.0(5)
C7 C8 C9 C10 -0.6(9)
C8 C9 C10 C11 2.1(9)
C9 C10 C11 N1 -1.5(9)
C17 C12 C13 C14 2.9(6)
C18 C12 C13 C14 -177.2(4)
Ru1 C12 C13 C14 56.2(4)
C17 C12 C13 Ru1 -53.3(4)
C18 C12 C13 Ru1 126.6(4)
C12 C13 C14 C15 0.2(7)
Ru1 C13 C14 C15 56.5(4)
C12 C13 C14 Ru1 -56.4(4)
C13 C14 C15 C16 -3.5(7)
Ru1 C14 C15 C16 51.2(4)
C13 C14 C15 C21 178.4(5)
Ru1 C14 C15 C21 -126.9(5)
C13 C14 C15 Ru1 -54.7(4)
C14 C15 C16 C17 3.7(7)
C21 C15 C16 C17 -178.0(5)
Ru1 C15 C16 C17 55.8(4)
C14 C15 C16 Ru1 -52.1(4)
C21 C15 C16 Ru1 126.1(4)
C15 C16 C17 C12 -0.7(7)
Ru1 C16 C17 C12 57.0(4)
C15 C16 C17 Ru1 -57.7(4)
C13 C12 C17 C16 -2.6(6)
C18 C12 C17 C16 177.5(4)
Ru1 C12 C17 C16 -56.5(4)
C13 C12 C17 Ru1 53.9(4)
C18 C12 C17 Ru1 -126.0(4)
C13 C12 C18 C19 -27.9(7)
C17 C12 C18 C19 151.9(5)
Ru1 C12 C18 C19 64.4(6)
C13 C12 C18 C20 96.3(5)
C17 C12 C18 C20 -83.9(5)
Ru1 C12 C18 C20 -171.4(4)
C29 C24 C25 C26 1.7(7)
Ru2 C24 C25 C26 -170.4(4)
C24 C25 C26 C27 -0.8(8)
C25 C26 C27 C28 -0.2(8)
C26 C27 C28 C29 0.3(8)
C27 C28 C29 C24 0.7(7)
C27 C28 C29 C30 -178.7(4)
C25 C24 C29 C28 -1.7(6)
Ru2 C24 C29 C28 171.4(3)
C25 C24 C29 C30 177.8(4)
Ru2 C24 C29 C30 -9.1(5)
C28 C29 C30 N2 -177.7(4)
C24 C29 C30 N2 2.8(5)
C28 C29 C30 C31 4.3(7)
C24 C29 C30 C31 -175.1(4)
N2 C30 C31 C32 -1.0(7)
C29 C30 C31 C32 176.8(4)
C30 C31 C32 C33 0.3(7)
C31 C32 C33 C34 -0.1(7)
C32 C33 C34 N2 0.7(7)
C40 C35 C36 C37 1.7(6)
C41 C35 C36 C37 -179.2(4)
Ru2 C35 C36 C37 56.5(4)
C40 C35 C36 Ru2 -54.8(3)
C41 C35 C36 Ru2 124.3(4)
C35 C36 C37 C38 -0.7(7)
Ru2 C36 C37 C38 55.3(4)
C35 C36 C37 Ru2 -56.0(4)
C36 C37 C38 C39 -1.3(7)
Ru2 C37 C38 C39 52.0(4)
C36 C37 C38 C44 179.3(4)
Ru2 C37 C38 C44 -127.3(5)
C36 C37 C38 Ru2 -53.4(4)
C37 C38 C39 C40 2.3(7)
C44 C38 C39 C40 -178.4(5)
Ru2 C38 C39 C40 55.3(4)
C37 C38 C39 Ru2 -53.0(4)
C44 C38 C39 Ru2 126.4(5)
C38 C39 C40 C35 -1.3(7)
Ru2 C39 C40 C35 55.9(4)
C38 C39 C40 Ru2 -57.2(4)
C36 C35 C40 C39 -0.7(6)
C41 C35 C40 C39 -179.9(4)
Ru2 C35 C40 C39 -56.1(4)
C36 C35 C40 Ru2 55.4(3)
C41 C35 C40 Ru2 -123.8(4)
C36 C35 C41 C42 -20.4(6)
C40 C35 C41 C42 158.7(4)
Ru2 C35 C41 C42 70.9(6)
C36 C35 C41 C43 102.6(5)
C40 C35 C41 C43 -78.3(6)
Ru2 C35 C41 C43 -166.1(4)
C2 C1 Ru1 N1 -174.3(4)
C6 C1 Ru1 N1 6.6(3)
C2 C1 Ru1 C17 27.9(4)
C6 C1 Ru1 C17 -151.3(3)
C2 C1 Ru1 C16 4.6(5)
C6 C1 Ru1 C16 -174.6(3)
C2 C1 Ru1 C13 94.8(4)
C6 C1 Ru1 C13 -84.4(4)
C2 C1 Ru1 C14 106.0(5)
C6 C1 Ru1 C14 -73.2(5)
C2 C1 Ru1 C12 64.4(4)
C6 C1 Ru1 C12 -114.8(4)
C2 C1 Ru1 S1 -87.4(4)
C6 C1 Ru1 S1 93.4(3)
C2 C1 Ru1 C15 20.0(9)
C6 C1 Ru1 C15 -159.2(5)
C16 C17 Ru1 C1 -148.4(3)
C12 C17 Ru1 C1 80.3(3)
C16 C17 Ru1 N1 134.7(4)
C12 C17 Ru1 N1 3.4(6)
C12 C17 Ru1 C16 -131.3(4)
C16 C17 Ru1 C13 101.7(3)
C12 C17 Ru1 C13 -29.6(3)
C16 C17 Ru1 C14 64.6(3)
C12 C17 Ru1 C14 -66.7(3)
C16 C17 Ru1 C12 131.3(4)
C16 C17 Ru1 S1 -58.0(3)
C12 C17 Ru1 S1 170.7(2)
C16 C17 Ru1 C15 29.2(3)
C12 C17 Ru1 C15 -102.2(3)
C17 C16 Ru1 C1 40.8(4)
C15 C16 Ru1 C1 172.7(3)
C17 C16 Ru1 N1 -141.7(4)
C15 C16 Ru1 N1 -9.9(5)
C15 C16 Ru1 C17 131.8(4)
C17 C16 Ru1 C13 -66.3(3)
C15 C16 Ru1 C13 65.6(3)
C17 C16 Ru1 C14 -103.2(3)
C15 C16 Ru1 C14 28.6(3)
C17 C16 Ru1 C12 -29.6(3)
C15 C16 Ru1 C12 102.2(3)
C17 C16 Ru1 S1 129.9(3)
C15 C16 Ru1 S1 -98.3(3)
C17 C16 Ru1 C15 -131.8(4)
C12 C13 Ru1 C1 -58.4(3)
C14 C13 Ru1 C1 169.9(3)
C12 C13 Ru1 N1 -138.0(3)
C14 C13 Ru1 N1 90.4(3)
C12 C13 Ru1 C17 30.1(3)
C14 C13 Ru1 C17 -101.6(3)
C12 C13 Ru1 C16 67.0(3)
C14 C13 Ru1 C16 -64.7(3)
C12 C13 Ru1 C14 131.7(4)
C14 C13 Ru1 C12 -131.7(4)
C12 C13 Ru1 S1 128.6(4)
C14 C13 Ru1 S1 -3.0(6)
C12 C13 Ru1 C15 103.8(3)
C14 C13 Ru1 C15 -27.9(3)
C15 C14 Ru1 C1 -150.3(3)
C13 C14 Ru1 C1 -17.5(5)
C15 C14 Ru1 N1 134.6(3)
C13 C14 Ru1 N1 -92.7(3)
C15 C14 Ru1 C17 -66.4(3)
C13 C14 Ru1 C17 66.4(3)
C15 C14 Ru1 C16 -29.7(3)
C13 C14 Ru1 C16 103.1(3)
C15 C14 Ru1 C13 -132.8(4)
C15 C14 Ru1 C12 -103.7(3)
C13 C14 Ru1 C12 29.0(3)
C15 C14 Ru1 S1 46.1(3)
C13 C14 Ru1 S1 178.8(2)
C13 C14 Ru1 C15 132.8(4)
C13 C12 Ru1 C1 127.3(3)
C17 C12 Ru1 C1 -102.0(3)
C18 C12 Ru1 C1 9.8(4)
C13 C12 Ru1 N1 50.8(3)
C17 C12 Ru1 N1 -178.5(3)
C18 C12 Ru1 N1 -66.7(5)
C13 C12 Ru1 C17 -130.7(4)
C18 C12 Ru1 C17 111.8(5)
C13 C12 Ru1 C16 -101.3(3)
C17 C12 Ru1 C16 29.4(3)
C18 C12 Ru1 C16 141.2(5)
C17 C12 Ru1 C13 130.7(4)
C18 C12 Ru1 C13 -117.5(5)
C13 C12 Ru1 C14 -29.5(3)
C17 C12 Ru1 C14 101.2(3)
C18 C12 Ru1 C14 -147.0(5)
C13 C12 Ru1 S1 -148.6(3)
C17 C12 Ru1 S1 -17.9(4)
C18 C12 Ru1 S1 93.9(4)
C13 C12 Ru1 C15 -64.6(3)
C17 C12 Ru1 C15 66.1(3)
C18 C12 Ru1 C15 177.9(4)
C14 C15 Ru1 C1 110.8(6)
C16 C15 Ru1 C1 -20.6(7)
C21 C15 Ru1 C1 -132.4(6)
C14 C15 Ru1 N1 -53.4(3)
C16 C15 Ru1 N1 175.2(3)
C21 C15 Ru1 N1 63.3(5)
C14 C15 Ru1 C17 102.3(3)
C16 C15 Ru1 C17 -29.2(3)
C21 C15 Ru1 C17 -141.0(5)
C14 C15 Ru1 C16 131.4(4)
C21 C15 Ru1 C16 -111.8(6)
C14 C15 Ru1 C13 29.1(3)
C16 C15 Ru1 C13 -102.4(3)
C21 C15 Ru1 C13 145.8(5)
C16 C15 Ru1 C14 -131.4(4)
C21 C15 Ru1 C14 116.7(6)
C14 C15 Ru1 C12 65.2(3)
C16 C15 Ru1 C12 -66.2(3)
C21 C15 Ru1 C12 -178.1(5)
C14 C15 Ru1 S1 -143.2(3)
C16 C15 Ru1 S1 85.3(3)
C21 C15 Ru1 S1 -26.5(5)
C25 C24 Ru2 N2 -178.8(4)
C29 C24 Ru2 N2 8.8(3)
C25 C24 Ru2 C40 31.7(4)
C29 C24 Ru2 C40 -140.6(3)
C25 C24 Ru2 C36 95.4(4)
C29 C24 Ru2 C36 -76.9(3)
C25 C24 Ru2 C39 5.8(5)
C29 C24 Ru2 C39 -166.5(3)
C25 C24 Ru2 C35 69.2(4)
C29 C24 Ru2 C35 -103.1(3)
C25 C24 Ru2 S2 -91.8(4)
C29 C24 Ru2 S2 95.8(3)
C25 C24 Ru2 C37 95.0(5)
C29 C24 Ru2 C37 -77.4(5)
C25 C24 Ru2 C38 6.5(7)
C29 C24 Ru2 C38 -165.9(4)
C39 C40 Ru2 C24 -139.6(3)
C35 C40 Ru2 C24 88.3(3)
C39 C40 Ru2 N2 150.4(3)
C35 C40 Ru2 N2 18.4(5)
C39 C40 Ru2 C36 101.6(3)
C35 C40 Ru2 C36 -30.5(3)
C35 C40 Ru2 C39 -132.1(4)
C39 C40 Ru2 C35 132.1(4)
C39 C40 Ru2 S2 -49.3(3)
C35 C40 Ru2 S2 178.6(2)
C39 C40 Ru2 C37 64.2(3)
C35 C40 Ru2 C37 -67.8(3)
C39 C40 Ru2 C38 28.7(3)
C35 C40 Ru2 C38 -103.3(3)
C35 C36 Ru2 C24 -47.6(3)
C37 C36 Ru2 C24 -179.7(3)
C35 C36 Ru2 N2 -125.4(3)
C37 C36 Ru2 N2 102.6(3)
C35 C36 Ru2 C40 31.1(3)
C37 C36 Ru2 C40 -100.9(3)
C35 C36 Ru2 C39 67.8(3)
C37 C36 Ru2 C39 -64.3(3)
C37 C36 Ru2 C35 -132.1(4)
C35 C36 Ru2 S2 148.5(2)
C37 C36 Ru2 S2 16.4(4)
C35 C36 Ru2 C37 132.1(4)
C35 C36 Ru2 C38 104.2(3)
C37 C36 Ru2 C38 -27.9(3)
C40 C39 Ru2 C24 47.2(3)
C38 C39 Ru2 C24 179.5(3)
C40 C39 Ru2 N2 -117.1(6)
C38 C39 Ru2 N2 15.2(8)
C38 C39 Ru2 C40 132.3(4)
C40 C39 Ru2 C36 -66.5(3)
C38 C39 Ru2 C36 65.8(3)
C40 C39 Ru2 C35 -29.5(3)
C38 C39 Ru2 C35 102.8(3)
C40 C39 Ru2 S2 140.4(3)
C38 C39 Ru2 S2 -87.3(3)
C40 C39 Ru2 C37 -103.5(3)
C38 C39 Ru2 C37 28.8(3)
C40 C39 Ru2 C38 -132.3(4)
C36 C35 Ru2 C24 138.7(3)
C40 C35 Ru2 C24 -92.1(3)
C41 C35 Ru2 C24 21.2(4)
C36 C35 Ru2 N2 61.2(3)
C40 C35 Ru2 N2 -169.7(3)
C41 C35 Ru2 N2 -56.3(4)
C36 C35 Ru2 C40 -129.2(4)
C41 C35 Ru2 C40 113.4(5)
C40 C35 Ru2 C36 129.2(4)
C41 C35 Ru2 C36 -117.5(5)
C36 C35 Ru2 C39 -100.4(3)
C40 C35 Ru2 C39 28.7(3)
C41 C35 Ru2 C39 142.1(5)
C36 C35 Ru2 S2 -132.8(3)
C40 C35 Ru2 S2 -3.6(5)
C41 C35 Ru2 S2 109.8(5)
C36 C35 Ru2 C37 -29.2(3)
C40 C35 Ru2 C37 100.0(3)
C41 C35 Ru2 C37 -146.7(5)
C36 C35 Ru2 C38 -64.3(3)
C40 C35 Ru2 C38 64.9(3)
C41 C35 Ru2 C38 178.2(4)
C38 C37 Ru2 C24 -132.1(4)
C36 C37 Ru2 C24 0.7(5)
C38 C37 Ru2 N2 146.5(3)
C36 C37 Ru2 N2 -80.8(3)
C38 C37 Ru2 C40 -65.9(3)
C36 C37 Ru2 C40 66.9(3)
C38 C37 Ru2 C36 -132.8(4)
C38 C37 Ru2 C39 -29.5(3)
C36 C37 Ru2 C39 103.2(3)
C38 C37 Ru2 C35 -103.8(3)
C36 C37 Ru2 C35 29.0(3)
C38 C37 Ru2 S2 55.5(3)
C36 C37 Ru2 S2 -171.7(2)
C36 C37 Ru2 C38 132.8(4)
C37 C38 Ru2 C24 130.4(4)
C39 C38 Ru2 C24 -1.0(6)
C44 C38 Ru2 C24 -114.4(6)
C37 C38 Ru2 N2 -43.1(4)
C39 C38 Ru2 N2 -174.5(3)
C44 C38 Ru2 N2 72.1(6)
C37 C38 Ru2 C40 102.5(3)
C39 C38 Ru2 C40 -28.8(3)
C44 C38 Ru2 C40 -142.2(6)
C37 C38 Ru2 C36 29.1(3)
C39 C38 Ru2 C36 -102.3(3)
C44 C38 Ru2 C36 144.3(6)
C37 C38 Ru2 C39 131.3(4)
C44 C38 Ru2 C39 -113.4(6)
C37 C38 Ru2 C35 65.3(3)
C39 C38 Ru2 C35 -66.0(3)
C44 C38 Ru2 C35 -179.4(5)
C37 C38 Ru2 S2 -132.3(3)
C39 C38 Ru2 S2 96.3(3)
C44 C38 Ru2 S2 -17.1(5)
C39 C38 Ru2 C37 -131.3(4)
C44 C38 Ru2 C37 115.3(6)
C1 Ru1 S1 O1 -159.8(2)
N1 Ru1 S1 O1 -81.1(2)
C17 Ru1 S1 O1 103.6(2)
C16 Ru1 S1 O1 73.1(2)
C13 Ru1 S1 O1 13.7(4)
C14 Ru1 S1 O1 11.5(2)
C12 Ru1 S1 O1 115.5(3)
C15 Ru1 S1 O1 36.3(2)
C1 Ru1 S1 C23 -35.1(3)
N1 Ru1 S1 C23 43.5(3)
C17 Ru1 S1 C23 -131.7(3)
C16 Ru1 S1 C23 -162.3(3)
C13 Ru1 S1 C23 138.3(5)
C14 Ru1 S1 C23 136.1(3)
C12 Ru1 S1 C23 -119.8(4)
C15 Ru1 S1 C23 161.0(3)
C1 Ru1 S1 C22 76.8(3)
N1 Ru1 S1 C22 155.4(3)
C17 Ru1 S1 C22 -19.8(3)
C16 Ru1 S1 C22 -50.4(3)
C13 Ru1 S1 C22 -109.8(5)
C14 Ru1 S1 C22 -112.0(3)
C12 Ru1 S1 C22 -7.9(4)
C15 Ru1 S1 C22 -87.1(3)
C24 Ru2 S2 O2 -164.1(2)
N2 Ru2 S2 O2 -85.7(2)
C40 Ru2 S2 O2 104.6(2)
C36 Ru2 S2 O2 1.5(3)
C39 Ru2 S2 O2 77.6(2)
C35 Ru2 S2 O2 107.3(4)
C37 Ru2 S2 O2 12.5(2)
C38 Ru2 S2 O2 41.2(2)
C24 Ru2 S2 C45 71.4(3)
N2 Ru2 S2 C45 149.9(3)
C40 Ru2 S2 C45 -19.8(3)
C36 Ru2 S2 C45 -122.9(3)
C39 Ru2 S2 C45 -46.8(3)
C35 Ru2 S2 C45 -17.2(4)
C37 Ru2 S2 C45 -111.9(3)
C38 Ru2 S2 C45 -83.2(3)
C24 Ru2 S2 C46 -39.6(2)
N2 Ru2 S2 C46 38.8(2)
C40 Ru2 S2 C46 -130.9(3)
C36 Ru2 S2 C46 126.0(3)
C39 Ru2 S2 C46 -157.9(3)
C35 Ru2 S2 C46 -128.2(4)
C37 Ru2 S2 C46 137.0(3)
C38 Ru2 S2 C46 165.7(3)
C10 C11 N1 C7 -0.5(8)
C10 C11 N1 Ru1 179.7(4)
C8 C7 N1 C11 2.0(7)
C6 C7 N1 C11 -173.1(4)
C8 C7 N1 Ru1 -178.2(4)
C6 C7 N1 Ru1 6.6(5)
C1 Ru1 N1 C11 172.4(4)
C17 Ru1 N1 C11 -107.0(5)
C16 Ru1 N1 C11 -5.5(6)
C13 Ru1 N1 C11 -77.1(4)
C14 Ru1 N1 C11 -40.0(4)
C12 Ru1 N1 C11 -104.6(4)
S1 Ru1 N1 C11 84.4(4)
C15 Ru1 N1 C11 -12.2(4)
C1 Ru1 N1 C7 -7.3(3)
C17 Ru1 N1 C7 73.2(6)
C16 Ru1 N1 C7 174.7(4)
C13 Ru1 N1 C7 103.1(4)
C14 Ru1 N1 C7 140.3(4)
C12 Ru1 N1 C7 75.6(4)
S1 Ru1 N1 C7 -95.3(3)
C15 Ru1 N1 C7 168.1(3)
C33 C34 N2 C30 -1.4(7)
C33 C34 N2 Ru2 177.1(3)
C31 C30 N2 C34 1.6(6)
C29 C30 N2 C34 -176.5(4)
C31 C30 N2 Ru2 -177.1(3)
C29 C30 N2 Ru2 4.8(5)
C24 Ru2 N2 C34 173.9(4)
C40 Ru2 N2 C34 -112.7(4)
C36 Ru2 N2 C34 -69.1(4)
C39 Ru2 N2 C34 -20.2(8)
C35 Ru2 N2 C34 -100.8(4)
S2 Ru2 N2 C34 83.7(4)
C37 Ru2 N2 C34 -32.6(4)
C38 Ru2 N2 C34 -9.0(4)
C24 Ru2 N2 C30 -7.5(3)
C40 Ru2 N2 C30 66.0(5)
C36 Ru2 N2 C30 109.5(3)
C39 Ru2 N2 C30 158.4(5)
C35 Ru2 N2 C30 77.9(3)
S2 Ru2 N2 C30 -97.6(3)
C37 Ru2 N2 C30 146.0(3)
C38 Ru2 N2 C30 169.7(3)
